data_9011207
loop_
_publ_author_name
'Braibanti, A.'
'Tiripicchio, A.'
'Lanfredi, A. M. M.'
'Bigoli, F.'

_publ_section_title
;
 The crystal structures of nitrates of divalent hexaquocations. II.
 Hexaquomagnesium nitrate
 Note: z(Wat2) corrected
;
_journal_issue 2
_journal_name_full 'Acta Crystallographica, Section B'
_journal_page_first 354
_journal_page_last 361
_journal_paper_doi 10.1107/S0567740869002226
_journal_volume 35
_journal_year 1979
_chemical_compound_source Synthetic
_chemical_formula_sum 'H12 Mg N2 O12'
_chemical_name_mineral Nitromagnesite
_space_group_IT_number 14
_symmetry_space_group_name_Hall '-P 2ybc'
_symmetry_space_group_name_H-M 'P 1 21/c 1'
_cell_angle_alpha 90
_cell_angle_beta 92.99
_cell_angle_gamma 90
_cell_formula_units_Z 2
_cell_length_a 6.194
_cell_length_b 12.707
_cell_length_c 6.600
_cell_volume 518.760
_database_code_amcsd 0009664
_exptl_crystal_density_diffrn 1.642
_cod_original_formula_sum 'Mg N2 O12 H12'
_cod_database_code 9011207

loop_
_space_group_symop_operation_xyz
x,y,z
x,1/2-y,1/2+z
-x,1/2+y,1/2-z
-x,-y,-z

loop_
_atom_site_aniso_label
_atom_site_aniso_U_11
_atom_site_aniso_U_22
_atom_site_aniso_U_33
_atom_site_aniso_U_12
_atom_site_aniso_U_13
_atom_site_aniso_U_23
Mg 0.04293 0.03643 0.04497 -0.00157 -0.00529 0.00058
N4 0.04416 0.04102 0.05203 0.00328 0.00005 0.00745
O5 0.07322 0.06290 0.08070 0.02062 -0.00085 0.00617
O6 0.05932 0.05705 0.10183 0.00595 0.00702 0.01958
O7 0.06612 0.05525 0.11030 0.00135 0.00125 0.00576
Wat1 0.05913 0.04502 0.08120 -0.00023 -0.00935 -0.00033
Wat2 0.04951 0.05452 0.07119 0.00286 -0.01579 -0.00366
Wat3 0.07391 0.05553 0.06269 -0.00009 0.00444 -0.00191

loop_
_atom_site_label
_atom_site_fract_x
_atom_site_fract_y
_atom_site_fract_z
_atom_site_type_symbol
_atom_site_attached_hydrogens
Mg 0.00000 0.50000 0.50000 Mg 0
N4 0.46680 0.20400 0.53620 N 0
O5 0.60310 0.13010 0.53300 O 0
O6 0.28140 0.18810 0.56850 O 0
O7 0.53390 0.29620 0.51720 O 0
Wat1 -0.03580 0.33980 0.47640 O 2
Wat2 0.30220 0.48050 0.64160 O 2
Wat3 -0.14320 0.49930 0.77500 O 2

loop_
_cod_changelog_entry_id
_cod_changelog_entry_author
_cod_changelog_entry_date
_cod_changelog_entry_text
1
;cod-tools version 3.8.0
Id: cif_guess_AMCSD_atom_types 9574 2023-05-10 09:00:05Z saulius
;
2023-05-10T18:53:03+03:00
;Derived atom types and hydrogen counts
from atom names that follow the AMCSD naming convention
(Wat == water, O-H == hydroxyl).
;

loop_
_cod_related_entry_id
_cod_related_entry_database
_cod_related_entry_code
1 AMCSD 0009664
